data_4075132
loop_
_publ_author_name
'Benito-Garagorri, David'
'Becker, Eva'
'Wiedermann, Julia'
'Lackner, Wolfgang'
'Pollak, Martin'
'Mereiter, Kurt'
'Kisala, Joanna'
'Kirchner, Karl'

_publ_section_title
;
 Achiral and Chiral Transition Metal Complexes with Modularly Designed
 Tridentate PNP Pincer-Type Ligands Based on N-Heterocyclic Diamines
;
_journal_issue 8
_journal_name_full Organometallics
_journal_page_first 1900
_journal_paper_doi 10.1021/om0600644
_journal_volume 25
_journal_year 2006
_chemical_formula_moiety 'C58 H50 Fe N6 P4, 2(B F4)'
_chemical_formula_sum 'C58 H50 B2 F8 Fe N6 P4'
_chemical_formula_weight 1184.39
_chemical_name_common '934 [Fe(PNP-Ph)2](BF4)2'
_chemical_name_systematic
; 
 ? 
;
_space_group_IT_number 220
_symmetry_cell_setting cubic
_symmetry_space_group_name_Hall 'I -4bd 2c 3'
_symmetry_space_group_name_H-M 'I -4 3 d'
_atom_sites_solution_hydrogens geom
_atom_sites_solution_primary direct
_atom_sites_solution_secondary difmap
_audit_creation_method SHELXL-97
_cell_angle_alpha 90.00
_cell_angle_beta 90.00
_cell_angle_gamma 90.00
_cell_formula_units_Z 12
_cell_length_a 25.3728(4)
_cell_length_b 25.3728(4)
_cell_length_c 25.3728(4)
_cell_measurement_reflns_used 7010
_cell_measurement_temperature 173(2)
_cell_measurement_theta_max 26.91
_cell_measurement_theta_min 2.27
_cell_volume 16334.5(4)
_computing_cell_refinement 'Bruker SAINT'
_computing_data_collection 'Bruker SMART'
_computing_data_reduction 'Bruker SAINT, SADABS, XPREP'
_computing_molecular_graphics 'Bruker SHELXTL'
_computing_publication_material 'Bruker SHELXTL'
_computing_structure_refinement 'SHELXL-97 (Sheldrick, 1997)'
_computing_structure_solution 'SHELXS-97 (Sheldrick, 1997)'
_diffrn_ambient_temperature 173(2)
_diffrn_measured_fraction_theta_full 0.992
_diffrn_measured_fraction_theta_max 0.992
_diffrn_measurement_device_type 'CCD area detector'
_diffrn_measurement_method 'phi and omega scans'
_diffrn_radiation_monochromator graphite
_diffrn_radiation_source 'fine-focus sealed tube'
_diffrn_radiation_type MoK\a
_diffrn_radiation_wavelength 0.71073
_diffrn_reflns_av_R_equivalents 0.0265
_diffrn_reflns_av_sigmaI/netI 0.0175
_diffrn_reflns_limit_h_max 17
_diffrn_reflns_limit_h_min -18
_diffrn_reflns_limit_k_max 22
_diffrn_reflns_limit_k_min 0
_diffrn_reflns_limit_l_max 32
_diffrn_reflns_limit_l_min 2
_diffrn_reflns_number 19617
_diffrn_reflns_theta_full 26.99
_diffrn_reflns_theta_max 26.99
_diffrn_reflns_theta_min 2.27
_diffrn_standards_decay_% 0
_exptl_absorpt_coefficient_mu 0.468
_exptl_absorpt_correction_T_max 0.82
_exptl_absorpt_correction_T_min 0.73
_exptl_absorpt_correction_type multi-scan
_exptl_absorpt_process_details 'program SADABS, V2.10'
_exptl_crystal_colour orange
_exptl_crystal_density_diffrn 1.445
_exptl_crystal_density_method 'not measured'
_exptl_crystal_description tetrahedron
_exptl_crystal_F_000 7296
_exptl_crystal_size_max 0.48
_exptl_crystal_size_mid 0.45
_exptl_crystal_size_min 0.43
_refine_diff_density_max 0.249
_refine_diff_density_min -0.227
_refine_diff_density_rms 0.048
_refine_ls_abs_structure_details 'Flack H D (1983), Acta Cryst. A39, 876-881'
_refine_ls_abs_structure_Flack -0.06(3)
_refine_ls_extinction_method none
_refine_ls_goodness_of_fit_ref 1.070
_refine_ls_hydrogen_treatment constr
_refine_ls_matrix_type full
_refine_ls_number_parameters 200
_refine_ls_number_reflns 2962
_refine_ls_number_restraints 0
_refine_ls_restrained_S_all 1.070
_refine_ls_R_factor_all 0.0606
_refine_ls_R_factor_gt 0.0449
_refine_ls_shift/su_max 0.000
_refine_ls_shift/su_mean 0.000
_refine_ls_structure_factor_coef Fsqd
_refine_ls_weighting_details 'calc w=1/[\s^2^(Fo^2^)+(0.0673P)^2^+14.0318P] where P=(Fo^2^+2Fc^2^)/3'
_refine_ls_weighting_scheme calc
_refine_ls_wR_factor_gt 0.1134
_refine_ls_wR_factor_ref 0.1305
_reflns_number_gt 2465
_reflns_number_total 2962
_reflns_threshold_expression >2sigma(I)
_cod_data_source_file om0600644si20060122_054457.cif
_cod_data_source_block 15-934
_cod_depositor_comments
;
The following automatic conversions were performed:

'_symmetry_cell_setting' value 'Cubic' changed to 'cubic' according
to /home/saulius/struct/CIF-dictionaries/cif_core.dic dictionary
named 'cif_core.dic' version 2.4.1 from 2010-06-29.

Automatic conversion script
Id: cif_fix_values 1715 2011-07-08 13:25:40Z adriana 
;
_cod_database_code 4075132

loop_
_symmetry_equiv_pos_as_xyz
'x, y, z'
'-x+1/2, -y, z+1/2'
'-x, y+1/2, -z+1/2'
'x+1/2, -y+1/2, -z'
'z, x, y'
'z+1/2, -x+1/2, -y'
'-z+1/2, -x, y+1/2'
'-z, x+1/2, -y+1/2'
'y, z, x'
'-y, z+1/2, -x+1/2'
'y+1/2, -z+1/2, -x'
'-y+1/2, -z, x+1/2'
'y+1/4, x+1/4, z+1/4'
'-y+1/4, -x+3/4, z+3/4'
'y+3/4, -x+1/4, -z+3/4'
'-y+3/4, x+3/4, -z+1/4'
'x+1/4, z+1/4, y+1/4'
'-x+3/4, z+3/4, -y+1/4'
'-x+1/4, -z+3/4, y+3/4'
'x+3/4, -z+1/4, -y+3/4'
'z+1/4, y+1/4, x+1/4'
'z+3/4, -y+1/4, -x+3/4'
'-z+3/4, y+3/4, -x+1/4'
'-z+1/4, -y+3/4, x+3/4'
'x+1/2, y+1/2, z+1/2'
'-x+1, -y+1/2, z+1'
'-x+1/2, y+1, -z+1'
'x+1, -y+1, -z+1/2'
'z+1/2, x+1/2, y+1/2'
'z+1, -x+1, -y+1/2'
'-z+1, -x+1/2, y+1'
'-z+1/2, x+1, -y+1'
'y+1/2, z+1/2, x+1/2'
'-y+1/2, z+1, -x+1'
'y+1, -z+1, -x+1/2'
'-y+1, -z+1/2, x+1'
'y+3/4, x+3/4, z+3/4'
'-y+3/4, -x+5/4, z+5/4'
'y+5/4, -x+3/4, -z+5/4'
'-y+5/4, x+5/4, -z+3/4'
'x+3/4, z+3/4, y+3/4'
'-x+5/4, z+5/4, -y+3/4'
'-x+3/4, -z+5/4, y+5/4'
'x+5/4, -z+3/4, -y+5/4'
'z+3/4, y+3/4, x+3/4'
'z+5/4, -y+3/4, -x+5/4'
'-z+5/4, y+5/4, -x+3/4'
'-z+3/4, -y+5/4, x+5/4'

loop_
_atom_site_label
_atom_site_type_symbol
_atom_site_fract_x
_atom_site_fract_y
_atom_site_fract_z
_atom_site_U_iso_or_equiv
_atom_site_adp_type
_atom_site_occupancy
_atom_site_symmetry_multiplicity
_atom_site_calc_flag
_atom_site_refinement_flags
_atom_site_disorder_assembly
_atom_site_disorder_group
Fe Fe 0.3750 0.0000 0.2500 0.0500(2) Uani 1 4 d S . .
P P 0.36641(3) 0.08292(4) 0.21869(4) 0.0546(2) Uani 1 1 d . . .
N1 N 0.29746(14) 0.0000 0.2500 0.0549(9) Uani 1 2 d S . .
N2 N 0.30001(12) 0.08518(13) 0.21684(13) 0.0645(8) Uani 1 1 d . . .
H2N H 0.2842 0.1138 0.2051 0.077 Uiso 1 1 calc R . .
C1 C 0.27027(13) 0.04313(14) 0.23329(14) 0.0560(8) Uani 1 1 d . . .
C2 C 0.21521(15) 0.04420(18) 0.23290(17) 0.0706(10) Uani 1 1 d . . .
H2 H 0.1966 0.0745 0.2212 0.085 Uiso 1 1 calc R . .
C3 C 0.18873(19) 0.0000 0.2500 0.0797(17) Uani 1 2 d S . .
H3 H 0.1513 0.0000 0.2500 0.096 Uiso 1 2 calc SR . .
C4 C 0.38999(15) 0.10884(14) 0.15539(14) 0.0608(8) Uani 1 1 d . . .
C5 C 0.35732(17) 0.13675(15) 0.12194(16) 0.0681(9) Uani 1 1 d . . .
H5 H 0.3205 0.1384 0.1286 0.082 Uiso 1 1 calc R . .
C6 C 0.3788(2) 0.16252(18) 0.07830(16) 0.0765(10) Uani 1 1 d . . .
H6 H 0.3560 0.1810 0.0550 0.092 Uiso 1 1 calc R . .
C7 C 0.4315(2) 0.16185(19) 0.06826(18) 0.0811(12) Uani 1 1 d . . .
H7 H 0.4455 0.1808 0.0392 0.097 Uiso 1 1 calc R . .
C8 C 0.46450(18) 0.1331(2) 0.10109(17) 0.0791(12) Uani 1 1 d . . .
H8 H 0.5012 0.1313 0.0939 0.095 Uiso 1 1 calc R . .
C9 C 0.44372(16) 0.10669(16) 0.14483(17) 0.0687(9) Uani 1 1 d . . .
H9 H 0.4664 0.0872 0.1674 0.082 Uiso 1 1 calc R . .
C10 C 0.38769(16) 0.14106(15) 0.25535(16) 0.0643(9) Uani 1 1 d . . .
C11 C 0.3528(2) 0.18196(16) 0.26637(16) 0.0777(11) Uani 1 1 d . . .
H11 H 0.3166 0.1792 0.2572 0.093 Uiso 1 1 calc R . .
C12 C 0.3720(3) 0.22736(19) 0.29134(19) 0.0982(17) Uani 1 1 d . . .
H12 H 0.3483 0.2550 0.3000 0.118 Uiso 1 1 calc R . .
C13 C 0.4228(3) 0.2327(2) 0.3031(2) 0.108(2) Uani 1 1 d . . .
H13 H 0.4349 0.2638 0.3200 0.130 Uiso 1 1 calc R . .
C14 C 0.4582(3) 0.1928(3) 0.2908(2) 0.1068(18) Uani 1 1 d . . .
H14 H 0.4945 0.1971 0.2989 0.128 Uiso 1 1 calc R . .
C15 C 0.44102(18) 0.14697(19) 0.26693(17) 0.0773(11) Uani 1 1 d . . .
H15 H 0.4653 0.1198 0.2585 0.093 Uiso 1 1 calc R . .
B1 B 0.4611(10) 0.4611(10) 0.4611(10) 0.049(13) Uiso 0.29(7) 3 d SP A 1
F1 F 0.4286(4) 0.4200(7) 0.4858(5) 0.067(4) Uiso 0.38(2) 1 d P A 1
F2 F 0.4991(4) 0.4991(4) 0.4991(4) 0.078(6) Uiso 0.38(3) 3 d SP A 1
B1' B 0.4459(10) 0.4459(10) 0.4459(10) 0.068(11) Uiso 0.35(6) 3 d SP B 2
F1' F 0.4159(5) 0.4043(6) 0.4718(6) 0.073(4) Uiso 0.29(2) 1 d P B 2
F2' F 0.4786(9) 0.4786(9) 0.4786(9) 0.132(8) Uiso 0.54(3) 3 d SP B 2
F1" F 0.4368(3) 0.4398(5) 0.5004(4) 0.079(3) Uiso 0.42(2) 1 d P B 2
B2 B 0.3705(3) 0.3705(3) 0.3705(3) 0.078(7) Uiso 0.65(6) 3 d SP C 1
F3 F 0.3598(3) 0.3630(3) 0.4255(3) 0.068(4) Uiso 0.283(12) 1 d P C 1
F4 F 0.3416(3) 0.3416(3) 0.3416(3) 0.090(6) Uiso 0.38(2) 3 d SP C 1
F3' F 0.3686(8) 0.3312(9) 0.3926(8) 0.260(14) Uiso 0.52(3) 1 d P D 2

loop_
_atom_site_aniso_label
_atom_site_aniso_U_11
_atom_site_aniso_U_22
_atom_site_aniso_U_33
_atom_site_aniso_U_23
_atom_site_aniso_U_13
_atom_site_aniso_U_12
Fe 0.0418(4) 0.0541(3) 0.0541(3) 0.000 0.000 0.000
P 0.0496(4) 0.0553(5) 0.0590(5) 0.0020(4) 0.0010(4) 0.0034(4)
N1 0.0402(17) 0.067(2) 0.058(2) 0.000(2) 0.000 0.000
N2 0.0539(15) 0.0677(18) 0.0718(19) 0.0051(16) -0.0005(14) 0.0138(14)
C1 0.0470(16) 0.062(2) 0.0588(19) -0.0064(15) 0.0023(14) 0.0029(15)
C2 0.0476(18) 0.084(3) 0.080(3) -0.014(2) -0.0018(17) 0.0136(18)
C3 0.036(2) 0.101(5) 0.101(4) -0.027(4) 0.000 0.000
C4 0.062(2) 0.0555(18) 0.064(2) 0.0031(15) 0.0019(16) 0.0019(15)
C5 0.074(2) 0.061(2) 0.069(2) -0.0002(18) 0.0003(19) 0.0054(17)
C6 0.090(3) 0.077(2) 0.063(2) 0.0100(19) -0.001(2) 0.011(2)
C7 0.097(3) 0.082(3) 0.064(2) 0.008(2) 0.009(2) -0.005(2)
C8 0.065(2) 0.097(3) 0.075(2) 0.002(2) 0.011(2) -0.009(2)
C9 0.064(2) 0.073(2) 0.069(2) -0.001(2) 0.0046(18) 0.0004(18)
C10 0.077(2) 0.0577(18) 0.0586(18) 0.0019(16) 0.0004(18) -0.0051(17)
C11 0.110(3) 0.058(2) 0.065(2) 0.0051(17) -0.001(2) 0.009(2)
C12 0.163(6) 0.059(2) 0.073(3) 0.005(2) 0.010(3) 0.003(3)
C13 0.145(6) 0.074(3) 0.106(4) -0.014(3) 0.028(4) -0.033(4)
C14 0.112(4) 0.108(4) 0.100(4) 0.000(3) 0.005(3) -0.052(4)
C15 0.078(3) 0.079(3) 0.074(3) -0.007(2) 0.0076(19) -0.023(2)

loop_
_atom_type_symbol
_atom_type_description
_atom_type_scat_dispersion_real
_atom_type_scat_dispersion_imag
_atom_type_scat_source
C C 0.0033 0.0016 'International Tables Vol C Tables 4.2.6.8 and 6.1.1.4'
H H 0.0000 0.0000 'International Tables Vol C Tables 4.2.6.8 and 6.1.1.4'
B B 0.0013 0.0007 'International Tables Vol C Tables 4.2.6.8 and 6.1.1.4'
N N 0.0061 0.0033 'International Tables Vol C Tables 4.2.6.8 and 6.1.1.4'
F F 0.0171 0.0103 'International Tables Vol C Tables 4.2.6.8 and 6.1.1.4'
P P 0.1023 0.0942 'International Tables Vol C Tables 4.2.6.8 and 6.1.1.4'
Fe Fe 0.3463 0.8444 'International Tables Vol C Tables 4.2.6.8 and 6.1.1.4'

loop_
_geom_angle_atom_site_label_1
_geom_angle_atom_site_label_2
_geom_angle_atom_site_label_3
_geom_angle
_geom_angle_site_symmetry_1
_geom_angle_site_symmetry_3
N1 Fe N1 180.0 . 18_545
P Fe P 168.92(5) 18_545 43_544
P Fe P 168.92(5) . 28_445
P Fe P 90.534(4) 18_545 .
P Fe P 90.534(4) 43_544 .
P Fe P 90.534(4) 18_545 28_445
P Fe P 90.534(4) 43_544 28_445
N1 Fe P 95.54(2) . 18_545
N1 Fe P 95.54(2) . 43_544
N1 Fe P 95.54(2) 18_545 .
N1 Fe P 95.54(2) 18_545 28_445
N1 Fe P 84.46(2) . .
N1 Fe P 84.46(2) . 28_445
N1 Fe P 84.46(2) 18_545 18_545
N1 Fe P 84.46(2) 18_545 43_544
N2 P C10 106.39(19) . .
N2 P C4 106.81(17) . .
C10 P C4 93.44(18) . .
N2 P Fe 97.93(12) . .
C10 P Fe 123.00(13) . .
C4 P Fe 127.57(12) . .
C1 N1 C1 119.1(4) . 28_445
C1 N1 Fe 120.46(19) . .
C1 N1 Fe 120.46(19) 28_445 .
C1 N2 P 121.0(2) . .
C1 N2 H2N 119.5 . .
P N2 H2N 119.5 . .
N1 C1 N2 116.2(3) . .
N1 C1 C2 121.6(3) . .
N2 C1 C2 122.2(3) . .
C3 C2 C1 118.0(4) . .
C3 C2 H2 121.0 . .
C1 C2 H2 121.0 . .
C2 C3 C2 121.6(5) . 28_445
C2 C3 H3 119.2 . .
C2 C3 H3 119.2 28_445 .
C5 C4 C9 119.3(4) . .
C5 C4 P 121.7(3) . .
C9 C4 P 118.3(3) . .
C4 C5 C6 119.5(4) . .
C4 C5 H5 120.2 . .
C6 C5 H5 120.2 . .
C7 C6 C5 121.7(4) . .
C7 C6 H6 119.1 . .
C5 C6 H6 119.1 . .
C6 C7 C8 119.1(4) . .
C6 C7 H7 120.4 . .
C8 C7 H7 120.4 . .
C7 C8 C9 120.0(4) . .
C7 C8 H8 120.0 . .
C9 C8 H8 120.0 . .
C4 C9 C8 120.2(4) . .
C4 C9 H9 119.9 . .
C8 C9 H9 119.9 . .
C15 C10 C11 119.7(4) . .
C15 C10 P 118.8(3) . .
C11 C10 P 121.1(3) . .
C10 C11 C12 118.7(5) . .
C10 C11 H11 120.6 . .
C12 C11 H11 120.6 . .
C13 C12 C11 121.5(6) . .
C13 C12 H12 119.2 . .
C11 C12 H12 119.2 . .
C12 C13 C14 120.2(5) . .
C12 C13 H13 119.9 . .
C14 C13 H13 119.9 . .
C15 C14 C13 120.5(6) . .
C15 C14 H14 119.8 . .
C13 C14 H14 119.8 . .
C14 C15 C10 119.3(5) . .
C14 C15 H15 120.3 . .
C10 C15 H15 120.3 . .
F1 B1 F1 98(2) 9 5
F1 B1 F1 98(2) 9 .
F1 B1 F1 98(2) 5 .
F1 B1 F2 119.1(17) 9 .
F1 B1 F2 119.1(17) 5 .
F1 B1 F2 119.1(17) . .
F2' B1' F1' 117.2(17) . 9
F2' B1' F1' 117.2(17) . .
F1' B1' F1' 101(2) 9 .
F2' B1' F1' 117.2(17) . 5
F1' B1' F1' 101(2) 9 5
F1' B1' F1' 101(2) . 5
F4 B2 F3 112.2(7) . .
F4 B2 F3 112.2(7) . 9
F3 B2 F3 106.7(7) . 9
F4 B2 F3 112.2(7) . 5
F3 B2 F3 106.7(7) . 5
F3 B2 F3 106.7(7) 9 5

loop_
_geom_bond_atom_site_label_1
_geom_bond_atom_site_label_2
_geom_bond_distance
_geom_bond_site_symmetry_2
Fe N1 1.967(3) .
Fe N1 1.967(3) 18_545
Fe P 2.2595(9) 18_545
Fe P 2.2595(9) 43_544
Fe P 2.2595(9) .
Fe P 2.2595(9) 28_445
P N2 1.686(3) .
P C10 1.826(4) .
P C4 1.836(4) .
N1 C1 1.361(4) .
N1 C1 1.361(4) 28_445
N2 C1 1.372(5) .
N2 H2N 0.8800 .
C1 C2 1.397(5) .
C2 C3 1.377(5) .
C2 H2 0.9500 .
C3 C2 1.377(5) 28_445
C3 H3 0.9500 .
C4 C5 1.382(5) .
C4 C9 1.390(5) .
C5 C6 1.397(6) .
C5 H5 0.9500 .
C6 C7 1.362(7) .
C6 H6 0.9500 .
C7 C8 1.388(7) .
C7 H7 0.9500 .
C8 C9 1.400(6) .
C8 H8 0.9500 .
C9 H9 0.9500 .
C10 C15 1.393(6) .
C10 C11 1.393(6) .
C11 C12 1.403(7) .
C11 H11 0.9500 .
C12 C13 1.330(10) .
C12 H12 0.9500 .
C13 C14 1.387(9) .
C13 H13 0.9500 .
C14 C15 1.383(7) .
C14 H14 0.9500 .
C15 H15 0.9500 .
B1 F1 1.47(3) 9
B1 F1 1.47(3) 5
B1 F1 1.47(3) .
B1 F2 1.67(4) .
B1' F1" 1.41(2) .
B1' F1" 1.41(2) 9
B1' F1" 1.41(2) 5
B1' F2' 1.44(5) .
B1' F1' 1.46(2) 9
B1' F1' 1.46(2) .
B1' F1' 1.46(2) 5
B2 F4 1.27(2) .
B2 F3 1.435(10) .
B2 F3 1.435(10) 9
B2 F3 1.435(10) 5

loop_
_geom_torsion_atom_site_label_1
_geom_torsion_atom_site_label_2
_geom_torsion_atom_site_label_3
_geom_torsion_atom_site_label_4
_geom_torsion
_geom_torsion_site_symmetry_1
_geom_torsion_site_symmetry_4
N1 Fe P N2 -0.81(13) . .
N1 Fe P N2 179.19(13) 18_545 .
P Fe P N2 94.70(13) 18_545 .
P Fe P N2 -96.32(13) 43_544 .
P Fe P N2 -0.81(13) 28_445 .
N1 Fe P C10 114.66(16) . .
N1 Fe P C10 -65.34(16) 18_545 .
P Fe P C10 -149.82(17) 18_545 .
P Fe P C10 19.15(16) 43_544 .
P Fe P C10 114.66(16) 28_445 .
N1 Fe P C4 -119.20(16) . .
N1 Fe P C4 60.80(16) 18_545 .
P Fe P C4 -23.68(15) 18_545 .
P Fe P C4 145.29(17) 43_544 .
P Fe P C4 -119.20(16) 28_445 .
P Fe N1 C1 -89.51(17) 18_545 .
P Fe N1 C1 90.49(17) 43_544 .
P Fe N1 C1 0.49(17) . .
P Fe N1 C1 -179.51(17) 28_445 .
P Fe N1 C1 90.49(17) 18_545 28_445
P Fe N1 C1 -89.51(17) 43_544 28_445
P Fe N1 C1 -179.51(17) . 28_445
P Fe N1 C1 0.49(17) 28_445 28_445
C10 P N2 C1 -126.6(3) . .
C4 P N2 C1 134.5(3) . .
Fe P N2 C1 1.3(3) . .
C1 N1 C1 N2 -179.8(3) 28_445 .
Fe N1 C1 N2 0.2(3) . .
C1 N1 C1 C2 0.0(3) 28_445 .
Fe N1 C1 C2 -180.0(3) . .
P N2 C1 N1 -1.1(4) . .
P N2 C1 C2 179.1(3) . .
N1 C1 C2 C3 -0.1(5) . .
N2 C1 C2 C3 179.8(3) . .
C1 C2 C3 C2 0.0(3) . 28_445
N2 P C4 C5 15.2(4) . .
C10 P C4 C5 -93.0(3) . .
Fe P C4 C5 129.7(3) . .
N2 P C4 C9 -174.1(3) . .
C10 P C4 C9 77.6(3) . .
Fe P C4 C9 -59.7(3) . .
C9 C4 C5 C6 -0.3(6) . .
P C4 C5 C6 170.2(3) . .
C4 C5 C6 C7 -1.4(7) . .
C5 C6 C7 C8 2.6(7) . .
C6 C7 C8 C9 -2.1(7) . .
C5 C4 C9 C8 0.8(6) . .
P C4 C9 C8 -170.1(3) . .
C7 C8 C9 C4 0.4(7) . .
N2 P C10 C15 174.6(3) . .
C4 P C10 C15 -76.8(3) . .
Fe P C10 C15 63.3(4) . .
N2 P C10 C11 -12.9(4) . .
C4 P C10 C11 95.7(3) . .
Fe P C10 C11 -124.2(3) . .
C15 C10 C11 C12 -3.0(6) . .
P C10 C11 C12 -175.5(3) . .
C10 C11 C12 C13 2.0(7) . .
C11 C12 C13 C14 0.0(9) . .
C12 C13 C14 C15 -0.9(9) . .
C13 C14 C15 C10 -0.1(8) . .
C11 C10 C15 C14 2.1(6) . .
P C10 C15 C14 174.7(4) . .
